data_7008471
loop_
_publ_author_name
'Oms, Olivier'
'van der Lee, Arie'
'Le Bideau, Jean'
'Leclercq, Dominique'

_publ_section_title
;
 Redox-active pH-responsive molecules: ferrocenylphosphonic acid,
 ferrocenylmethylphosphonic acid and 1,1'-ferrocenylbisphosphonic acid.
 Structural determination of FcPO3Na2.5H2O.
;
_journal_issue 11
_journal_name_full 'Dalton transactions (Cambridge, England : 2003)'
_journal_page_first 1903
_journal_page_last 1909
_journal_paper_doi 10.1039/b503193a
_journal_year 2005
_chemical_formula_moiety 'C10 H9 Fe O3 P, 5(H2 O), 2(Na)'
_chemical_formula_sum 'C10 H19 Fe Na2 O8 P'
_chemical_formula_weight 400.06
_chemical_name_common 'disodium ferrocenylphosphonate pentahydrate'
_chemical_name_systematic
;
disodium ferrocenylphosphonate pentahydrate
;
_space_group_IT_number 14
_symmetry_cell_setting monoclinic
_symmetry_space_group_name_Hall '-P 2yab'
_symmetry_space_group_name_H-M 'P 1 21/a 1'
_atom_sites_solution_hydrogens geom
_atom_sites_solution_primary direct
_audit_creation_date 04-10-27
_audit_creation_method CRYSTALS_ver_12.39
_cell_angle_alpha 90
_cell_angle_beta 92.508(7)
_cell_angle_gamma 90
_cell_formula_units_Z 4
_cell_length_a 12.9850(10)
_cell_length_b 7.7217(6)
_cell_length_c 15.3830(10)
_cell_measurement_reflns_used 5029
_cell_measurement_temperature 173
_cell_measurement_theta_max 25
_cell_measurement_theta_min 1
_cell_volume 1540.9(2)
_computing_cell_refinement 'CrysAlis RED, (Oxford Diffraction, 2002)'
_computing_data_collection 'Xcalibur, (Oxford Diffraction, 2002)'
_computing_data_reduction 'CrysAlis RED, (Oxford Diffraction, 2002)'
_computing_molecular_graphics 'CAMERON (Watkin et al 1996)'
_computing_publication_material 'CRYSTALS (Betteridge et al 2003)'
_computing_structure_refinement 'CRYSTALS (Betteridge et al 2003)'
_computing_structure_solution 'DIRDIF-96 (Beurskens et al 1996)'
_diffrn_ambient_temperature 173
_diffrn_detector_area_resol_mean 17
_diffrn_measured_fraction_theta_full 0.995
_diffrn_measured_fraction_theta_max 0.923
_diffrn_measurement_device_type 'Oxford Diffraction XCALIBUR'
_diffrn_measurement_method \w
_diffrn_radiation_monochromator graphite
_diffrn_radiation_type 'Mo K\a'
_diffrn_radiation_wavelength 0.71073
_diffrn_reflns_av_R_equivalents 0.088
_diffrn_reflns_limit_h_max 18
_diffrn_reflns_limit_h_min -17
_diffrn_reflns_limit_k_max 11
_diffrn_reflns_limit_k_min -11
_diffrn_reflns_limit_l_max 21
_diffrn_reflns_limit_l_min -22
_diffrn_reflns_number 29102
_diffrn_reflns_theta_full 30.399
_diffrn_reflns_theta_max 32.339
_diffrn_reflns_theta_min 2.651
_diffrn_standards_decay_% 0
_diffrn_standards_interval_count '30 frames'
_diffrn_standards_number 0
_exptl_absorpt_coefficient_mu 1.173
_exptl_absorpt_correction_T_max 0.91
_exptl_absorpt_correction_T_min 0.62
_exptl_absorpt_correction_type gaussian
_exptl_absorpt_process_details
;
Gaussian Integration (Busing and Levy, 1957)
;
_exptl_crystal_colour 'yellow transparant'
_exptl_crystal_density_diffrn 1.724
_exptl_crystal_description plate
_exptl_crystal_F_000 824
_exptl_crystal_size_max 0.63
_exptl_crystal_size_mid 0.52
_exptl_crystal_size_min 0.08
_refine_diff_density_max 0.44
_refine_diff_density_min -0.54
_refine_ls_extinction_method None
_refine_ls_goodness_of_fit_ref 1.1089
_refine_ls_hydrogen_treatment noref
_refine_ls_matrix_type full
_refine_ls_number_parameters 199
_refine_ls_number_reflns 3193
_refine_ls_number_restraints 0
_refine_ls_R_factor_all 0.0588
_refine_ls_R_factor_gt 0.0328
_refine_ls_shift/su_max 0.000259
_refine_ls_structure_factor_coef F
_refine_ls_weighting_details
;
Method, part 1, Chebychev polynomial, (Watkin, 1994, Prince, 1982)
[weight] = 1.0/[A~0~*T~0~(x)+A~1~*T~1~(x) ... +A~n-1~]*T~n-1~(x)]
where A~i~ are the Chebychev coefficients listed below and x= Fcalc/Fmax
Method = Robust Weighting (Prince, 1982)
W = [weight] * [1-(deltaF/6*sigmaF)^2^]^2^
A~i~ are:
27.6 -19.7 33.1 -5.13 8.34
;
_refine_ls_weighting_scheme calc
_refine_ls_wR_factor_all 0.0373
_refine_ls_wR_factor_gt 0.0326
_refine_ls_wR_factor_ref 0.0326
_reflns_limit_h_max 18
_reflns_limit_h_min -18
_reflns_limit_k_max 11
_reflns_limit_k_min 0
_reflns_limit_l_max 22
_reflns_limit_l_min 0
_reflns_number_gt 3193
_reflns_number_total 5079
_reflns_threshold_expression I>2.00u(I)
_oxford_diffrn_Wilson_B_factor 0.00
_oxford_diffrn_Wilson_scale 0.00
_oxford_refine_ls_scale 2.394(3)
_oxford_structure_analysis_title JLB2
_cod_data_source_file b503193a.txt
_cod_data_source_block CRYSTALS_cif
_cod_depositor_comments
;
The following automatic conversions were performed:
'_symmetry_cell_setting' value 'Monoclinic' changed to 'monoclinic'
according to '/home/saulius/struct/CIF-dictionaries/cif_core.dic'
dictionary named 'cif_core.dic' version 2.4.1 from 2010-06-29.

Automatic conversion script
Id: cif_fix_enum 1527 2010-12-29 10:47:43Z saulius 
;
_cod_original_sg_symbol_Hall ' -P 2yab '
_cod_original_sg_symbol_H-M 'P 1 21/a 1 '
_cod_original_formula_sum 'C10 H19 Fe1 Na2 O8 P1'
_cod_database_code 7008471

loop_
_symmetry_equiv_pos_as_xyz
x,y,z
-x,-y,-z
-x+1/2,y+1/2,-z
x+1/2,-y+1/2,z

loop_
_atom_site_label
_atom_site_type_symbol
_atom_site_fract_x
_atom_site_fract_y
_atom_site_fract_z
_atom_site_U_iso_or_equiv
_atom_site_occupancy
_atom_site_adp_type
_atom_site_refinement_flags_posn
_atom_site_refinement_flags_adp
_atom_site_refinement_flags_occupancy
_atom_site_disorder_assembly
_atom_site_disorder_group
_atom_site_attached_hydrogens
Fe1 Fe 0.13071(2) 0.11675(4) 0.370630(17) 0.0144 1.0000 Uani . . . . . .
Na2 Na 0.08056(6) 0.64354(10) 0.04968(5) 0.0172 1.0000 Uani . . . . . .
Na3 Na 0.08998(6) 0.02539(10) -0.06155(5) 0.0165 1.0000 Uani . . . . . .
P4 P 0.15948(3) 0.01418(6) 0.15270(3) 0.0114 1.0000 Uani . . . . . .
O5 O 0.17736(10) 0.20721(18) 0.13708(9) 0.0156 1.0000 Uani . . . . . .
O6 O 0.26160(10) -0.08644(19) 0.15823(8) 0.0170 1.0000 Uani . . . . . .
O7 O 0.08338(10) -0.06172(18) 0.08485(8) 0.0151 1.0000 Uani . . . . . .
C8 C 0.10274(13) -0.0152(2) 0.25644(11) 0.0131 1.0000 Uani . . . . . .
C9 C 0.14015(14) -0.1301(3) 0.32415(12) 0.0164 1.0000 Uani . . . . . .
C10 C 0.07222(15) -0.1237(3) 0.39414(12) 0.0179 1.0000 Uani . . . . . .
C11 C -0.00910(15) -0.0059(3) 0.37059(12) 0.0185 1.0000 Uani . . . . . .
C12 C 0.00929(15) 0.0609(3) 0.28603(12) 0.0163 1.0000 Uani . . . . . .
C13 C 0.27743(18) 0.1890(3) 0.40776(15) 0.0284 1.0000 Uani . . . . . .
C14 C 0.2333(2) 0.3088(3) 0.34642(15) 0.0311 1.0000 Uani . . . . . .
C15 C 0.14345(19) 0.3802(3) 0.38194(15) 0.0289 1.0000 Uani . . . . . .
C16 C 0.13243(19) 0.3041(3) 0.46531(14) 0.0275 1.0000 Uani . . . . . .
C17 C 0.21514(18) 0.1868(3) 0.48066(13) 0.0251 1.0000 Uani . . . . . .
H18 H 0.3405 0.1249 0.3982 0.0500 1.0000 Uiso . . . . . .
H19 H 0.2655 0.3318 0.2888 0.0500 1.0000 Uiso . . . . . .
H20 H 0.0933 0.4610 0.3453 0.0500 1.0000 Uiso . . . . . .
H21 H 0.0762 0.3498 0.5025 0.0500 1.0000 Uiso . . . . . .
H22 H 0.2258 0.1062 0.5248 0.0500 1.0000 Uiso . . . . . .
H23 H -0.0684 0.0048 0.4088 0.0500 1.0000 Uiso . . . . . .
H24 H 0.0859 -0.1981 0.4472 0.0500 1.0000 Uiso . . . . . .
H25 H 0.2043 -0.1842 0.3302 0.0500 1.0000 Uiso . . . . . .
H26 H -0.0345 0.1502 0.2551 0.0500 1.0000 Uiso . . . . . .
O27 O 0.03968(13) 0.4637(2) 0.16623(10) 0.0240 1.0000 Uani . . . . . .
H28 H 0.0176 0.5040 0.2113 0.0500 1.0000 Uiso . . . . . .
H29 H 0.0782 0.3745 0.1740 0.0500 1.0000 Uiso . . . . . .
O30 O 0.11869(11) 0.73892(19) 0.90735(9) 0.0192 1.0000 Uani . . . . . .
H31 H 0.1857 0.7307 0.9021 0.0500 1.0000 Uiso . . . . . .
H32 H 0.0776 0.6672 0.8687 0.0500 1.0000 Uiso . . . . . .
O33 O 0.24578(12) 0.0844(2) 0.88165(11) 0.0267 1.0000 Uani . . . . . .
H34 H 0.2651 0.0000 0.8456 0.0500 1.0000 Uiso . . . . . .
H35 H 0.2529 0.1788 0.8546 0.0500 1.0000 Uiso . . . . . .
O36 O 0.58314(12) 0.1023(2) 0.71388(11) 0.0294 1.0000 Uani . . . . . .
H37 H 0.5580 0.2071 0.7023 0.0500 1.0000 Uiso . . . . . .
H38 H 0.6464 0.1245 0.7491 0.0500 1.0000 Uiso . . . . . .
O39 O 0.60299(10) 0.15662(18) 0.98143(9) 0.0174 1.0000 Uani . . . . . .
H40 H 0.6464 0.1326 0.9485 0.0500 1.0000 Uiso . . . . . .
H41 H 0.6415 0.1975 1.0289 0.0500 1.0000 Uiso . . . . . .

loop_
_atom_site_aniso_label
_atom_site_aniso_U_11
_atom_site_aniso_U_22
_atom_site_aniso_U_33
_atom_site_aniso_U_23
_atom_site_aniso_U_13
_atom_site_aniso_U_12
Fe1 0.01661(12) 0.01537(12) 0.01109(11) -0.00061(10) -0.00056(8) -0.00228(11)
Na2 0.0184(3) 0.0146(4) 0.0186(3) 0.0006(3) 0.0009(3) 0.0006(3)
Na3 0.0147(3) 0.0162(4) 0.0186(3) -0.0004(3) 0.0012(3) 0.0003(3)
P4 0.01173(19) 0.0126(2) 0.00997(18) 0.00006(15) -0.00014(14) 0.00070(16)
O5 0.0183(6) 0.0137(6) 0.0147(6) 0.0010(5) 0.0000(5) -0.0017(5)
O6 0.0143(6) 0.0216(7) 0.0151(6) 0.0008(5) 0.0013(5) 0.0055(5)
O7 0.0164(6) 0.0170(6) 0.0117(6) -0.0020(5) -0.0018(5) 0.0001(5)
C8 0.0146(8) 0.0138(8) 0.0109(7) -0.0009(6) 0.0001(6) -0.0029(6)
C9 0.0182(8) 0.0153(8) 0.0155(8) 0.0023(7) -0.0005(6) 0.0004(7)
C10 0.0223(8) 0.0170(8) 0.0146(7) 0.0024(7) 0.0023(6) -0.0029(7)
C11 0.0164(8) 0.0235(9) 0.0158(8) 0.0004(7) 0.0038(6) -0.0041(7)
C12 0.0148(8) 0.0173(8) 0.0165(8) 0.0003(6) -0.0015(6) 0.0002(6)
C13 0.0233(10) 0.0326(11) 0.0288(11) -0.0069(9) -0.0050(9) -0.0085(9)
C14 0.0396(13) 0.0330(12) 0.0204(10) -0.0010(9) -0.0006(9) -0.0215(10)
C15 0.0408(12) 0.0174(9) 0.0276(11) 0.0004(9) -0.0091(9) -0.0051(10)
C16 0.0363(12) 0.0244(11) 0.0216(9) -0.0090(8) -0.0013(9) -0.0065(9)
C17 0.0318(11) 0.0271(10) 0.0155(9) -0.0011(8) -0.0075(8) -0.0072(9)
O27 0.0306(8) 0.0213(7) 0.0204(7) 0.0020(6) 0.0043(6) 0.0048(6)
O30 0.0194(6) 0.0173(7) 0.0212(6) -0.0022(5) 0.0028(5) 0.0012(5)
O33 0.0223(7) 0.0207(8) 0.0378(9) -0.0035(6) 0.0097(6) -0.0018(6)
O36 0.0228(7) 0.0386(9) 0.0264(7) 0.0074(7) -0.0020(6) 0.0018(7)
O39 0.0156(6) 0.0189(7) 0.0176(6) -0.0026(5) 0.0009(5) -0.0007(5)

loop_
_atom_type_symbol
_atom_type_scat_dispersion_real
_atom_type_scat_dispersion_imag
_atom_type_scat_Cromer_Mann_a1
_atom_type_scat_Cromer_Mann_b1
_atom_type_scat_Cromer_Mann_a2
_atom_type_scat_Cromer_Mann_b2
_atom_type_scat_Cromer_Mann_a3
_atom_type_scat_Cromer_Mann_b3
_atom_type_scat_Cromer_Mann_a4
_atom_type_scat_Cromer_Mann_b4
_atom_type_scat_Cromer_Mann_c
_atom_type_scat_source
Fe 0.3463 0.8444 11.7695 4.7611 7.3573 0.3072 3.5222 15.3535 2.3045 76.8805 1.0369 'International Tables Vol C 4.2.6.8 and 6.1.1.4'
P 0.1023 0.0942 6.4345 1.9067 4.1791 27.1570 1.7800 0.5260 1.4908 68.1645 1.1149 'International Tables Vol C 4.2.6.8 and 6.1.1.4'
O 0.0106 0.0060 3.0485 13.2771 2.2868 5.7011 1.5463 0.3239 0.8670 32.9089 0.2508 'International Tables Vol C 4.2.6.8 and 6.1.1.4'
C 0.0033 0.0016 2.3100 20.8439 1.0200 10.2075 1.5886 0.5687 0.8650 51.6512 0.2156 'International Tables Vol C 4.2.6.8 and 6.1.1.4'
Na 0.0362 0.0249 4.7626 3.2850 3.1736 8.8422 1.2674 0.3136 1.1128 129.4240 0.6760 'International Tables Vol C 4.2.6.8 and 6.1.1.4'
H 0.0000 0.0000 0.4930 10.5109 0.3229 26.1257 0.1402 3.1424 0.0408 57.7998 0.0030 'International Tables Vol C 4.2.6.8 and 6.1.1.4'

loop_
_geom_angle_atom_site_label_1
_geom_angle_site_symmetry_1
_geom_angle_atom_site_label_2
_geom_angle_site_symmetry_2
_geom_angle_atom_site_label_3
_geom_angle_site_symmetry_3
_geom_angle
_geom_angle_publ_flag
C8 . Fe1 . C9 . 41.12(7) yes
C8 . Fe1 . C10 . 69.32(7) yes
C9 . Fe1 . C10 . 40.74(8) yes
C8 . Fe1 . C11 . 69.27(7) yes
C9 . Fe1 . C11 . 68.59(8) yes
C10 . Fe1 . C11 . 40.87(8) yes
C8 . Fe1 . C12 . 41.17(7) yes
C9 . Fe1 . C12 . 68.70(8) yes
C10 . Fe1 . C12 . 68.84(8) yes
C11 . Fe1 . C12 . 40.86(7) yes
C8 . Fe1 . C13 . 120.24(9) yes
C9 . Fe1 . C13 . 106.46(9) yes
C10 . Fe1 . C13 . 123.21(9) yes
C11 . Fe1 . C13 . 160.48(9) yes
C12 . Fe1 . C13 . 156.76(9) yes
C8 . Fe1 . C14 . 107.32(8) yes
C9 . Fe1 . C14 . 124.44(10) yes
C10 . Fe1 . C14 . 160.71(10) yes
C11 . Fe1 . C14 . 157.33(10) yes
C12 . Fe1 . C14 . 121.91(9) yes
C8 . Fe1 . C15 . 125.27(8) yes
C9 . Fe1 . C15 . 162.08(9) yes
C10 . Fe1 . C15 . 156.42(9) yes
C11 . Fe1 . C15 . 121.86(9) yes
C12 . Fe1 . C15 . 108.71(8) yes
C8 . Fe1 . C16 . 162.70(9) yes
C9 . Fe1 . C16 . 155.21(9) yes
C10 . Fe1 . C16 . 120.49(9) yes
C11 . Fe1 . C16 . 107.96(9) yes
C12 . Fe1 . C16 . 125.75(9) yes
C8 . Fe1 . C17 . 155.20(9) yes
C9 . Fe1 . C17 . 119.84(9) yes
C10 . Fe1 . C17 . 106.44(8) yes
C11 . Fe1 . C17 . 124.38(8) yes
C12 . Fe1 . C17 . 161.96(9) yes
C13 . Fe1 . C14 . 40.85(10) yes
C13 . Fe1 . C15 . 68.53(10) yes
C14 . Fe1 . C15 . 40.69(11) yes
C13 . Fe1 . C16 . 68.16(10) yes
C14 . Fe1 . C16 . 68.27(10) yes
C15 . Fe1 . C16 . 40.63(9) yes
C13 . Fe1 . C17 . 40.36(9) yes
C14 . Fe1 . C17 . 68.20(9) yes
C15 . Fe1 . C17 . 68.24(9) yes
C16 . Fe1 . C17 . 40.43(10) yes
O7 1_565 Na2 . O30 1_554 84.84(5) yes
O7 1_565 Na2 . O39 3_556 90.60(5) yes
O30 1_554 Na2 . O39 3_556 92.75(5) yes
O7 1_565 Na2 . O33 3_556 94.33(6) yes
O30 1_554 Na2 . O33 3_556 103.05(6) yes
O39 3_556 Na2 . O33 3_556 163.80(6) yes
O7 1_565 Na2 . O39 4_454 166.51(5) yes
O30 1_554 Na2 . O39 4_454 82.61(5) yes
O39 3_556 Na2 . O39 4_454 94.90(5) yes
O33 3_556 Na2 . O39 4_454 83.75(5) yes
O7 1_565 Na2 . Na2 2_565 138.44(5) yes
O30 1_554 Na2 . Na2 2_565 86.35(5) yes
O39 3_556 Na2 . Na2 2_565 49.38(4) yes
O33 3_556 Na2 . Na2 2_565 127.21(5) yes
O39 4_454 Na2 . Na2 2_565 45.52(4) yes
O7 1_565 Na2 . Na3 2_565 42.10(4) yes
O30 1_554 Na2 . Na3 2_565 88.79(4) yes
O39 3_556 Na2 . Na3 2_565 48.51(4) yes
O33 3_556 Na2 . Na3 2_565 134.14(5) yes
O39 4_454 Na2 . Na3 2_565 142.06(4) yes
O7 1_565 Na2 . Na3 1_565 43.54(4) yes
O30 1_554 Na2 . Na3 1_565 42.18(4) yes
O39 3_556 Na2 . Na3 1_565 85.48(4) yes
O33 3_556 Na2 . Na3 1_565 108.62(5) yes
O39 4_454 Na2 . Na3 1_565 124.59(4) yes
O7 1_565 Na2 . O27 . 113.64(6) yes
O30 1_554 Na2 . O27 . 161.43(6) yes
O39 3_556 Na2 . O27 . 85.52(6) yes
O33 3_556 Na2 . O27 . 78.37(6) yes
O39 4_454 Na2 . O27 . 79.13(5) yes
Na2 2_565 Na2 . Na3 2_565 97.26(3) yes
Na2 2_565 Na2 . Na3 1_565 112.09(4) yes
Na3 2_565 Na2 . Na3 1_565 54.12(3) yes
Na2 2_565 Na2 . O27 . 78.49(5) yes
Na3 2_565 Na2 . O27 . 103.58(5) yes
Na3 1_565 Na2 . O27 . 155.27(5) yes
O30 1_544 Na3 . Na3 2_555 98.00(5) yes
O30 1_544 Na3 . O33 1_554 87.60(6) yes
Na3 2_555 Na3 . O33 1_554 164.54(7) yes
O30 1_544 Na3 . O7 2_555 104.70(6) yes
Na3 2_555 Na3 . O7 2_555 49.14(4) yes
O33 1_554 Na3 . O7 2_555 143.10(7) yes
O30 1_544 Na3 . O39 4_454 166.67(6) yes
Na3 2_555 Na3 . O39 4_454 90.38(5) yes
O33 1_554 Na3 . O39 4_454 81.78(6) yes
O7 2_555 Na3 . O39 4_454 88.63(5) yes
O30 1_544 Na3 . Na2 2_565 148.12(5) yes
Na3 2_555 Na3 . Na2 2_565 63.30(3) yes
O33 1_554 Na3 . Na2 2_565 117.47(5) yes
O7 2_555 Na3 . Na2 2_565 43.43(4) yes
O39 4_454 Na3 . Na2 2_565 45.21(4) yes
O30 1_544 Na3 . Na2 1_545 44.14(4) yes
Na3 2_555 Na3 . Na2 1_545 62.58(3) yes
O33 1_554 Na3 . Na2 1_545 114.57(5) yes
O7 2_555 Na3 . Na2 1_545 97.37(4) yes
O39 4_454 Na3 . Na2 1_545 134.91(4) yes
O30 1_544 Na3 . O7 . 86.40(6) yes
Na3 2_555 Na3 . O7 . 47.08(4) yes
O33 1_554 Na3 . O7 . 119.51(7) yes
O7 2_555 Na3 . O7 . 96.22(5) yes
O39 4_454 Na3 . O7 . 91.82(5) yes
Na2 2_565 Na3 . Na2 1_545 125.88(3) yes
Na2 2_565 Na3 . O7 . 96.46(4) yes
Na2 1_545 Na3 . O7 . 43.16(4) yes
O5 . P4 . O6 . 111.41(8) yes
O5 . P4 . O7 . 111.46(8) yes
O6 . P4 . O7 . 112.09(8) yes
O5 . P4 . C8 . 109.44(8) yes
O6 . P4 . C8 . 105.83(8) yes
O7 . P4 . C8 . 106.28(8) yes
Na3 2_555 O7 . Na2 1_545 94.47(6) yes
Na3 2_555 O7 . Na3 . 83.78(5) yes
Na2 1_545 O7 . Na3 . 93.30(5) yes
Na3 2_555 O7 . P4 . 131.81(8) yes
Na2 1_545 O7 . P4 . 122.41(8) yes
Na3 . O7 . P4 . 119.71(8) yes
P4 . C8 . Fe1 . 129.26(10) yes
P4 . C8 . C9 . 125.58(14) yes
Fe1 . C8 . C9 . 69.13(10) yes
P4 . C8 . C12 . 127.72(14) yes
Fe1 . C8 . C12 . 69.29(10) yes
C9 . C8 . C12 . 106.59(15) yes
C8 . C9 . Fe1 . 69.75(11) yes
C8 . C9 . C10 . 109.05(16) yes
Fe1 . C9 . C10 . 69.75(11) yes
C8 . C9 . H25 . 128.379 no
Fe1 . C9 . H25 . 116.818 no
C10 . C9 . H25 . 121.395 no
C9 . C10 . Fe1 . 69.51(11) yes
C9 . C10 . C11 . 107.82(16) yes
Fe1 . C10 . C11 . 69.69(11) yes
C9 . C10 . H24 . 120.024 no
Fe1 . C10 . H24 . 127.426 no
C11 . C10 . H24 . 132.126 no
C10 . C11 . Fe1 . 69.44(11) yes
C10 . C11 . C12 . 108.02(17) yes
Fe1 . C11 . C12 . 69.51(11) yes
C10 . C11 . H23 . 119.126 no
Fe1 . C11 . H23 . 132.251 no
C12 . C11 . H23 . 132.394 no
C8 . C12 . C11 . 108.50(16) yes
C8 . C12 . Fe1 . 69.54(10) yes
C11 . C12 . Fe1 . 69.63(11) yes
C8 . C12 . H26 . 126.862 no
C11 . C12 . H26 . 124.564 no
Fe1 . C12 . H26 . 124.310 no
Fe1 . C13 . C14 . 69.42(13) yes
Fe1 . C13 . C17 . 70.06(12) yes
C14 . C13 . C17 . 107.8(2) yes
Fe1 . C13 . H18 . 126.813 no
C14 . C13 . H18 . 123.158 no
C17 . C13 . H18 . 129.000 no
C13 . C14 . Fe1 . 69.73(13) yes
C13 . C14 . C15 . 108.1(2) yes
Fe1 . C14 . C15 . 70.01(13) yes
C13 . C14 . H19 . 121.649 no
Fe1 . C14 . H19 . 125.880 no
C15 . C14 . H19 . 130.245 no
C14 . C15 . Fe1 . 69.30(14) yes
C14 . C15 . C16 . 107.6(2) yes
Fe1 . C15 . C16 . 69.87(13) yes
C14 . C15 . H20 . 121.707 no
Fe1 . C15 . H20 . 119.947 no
C16 . C15 . H20 . 130.160 no
C15 . C16 . Fe1 . 69.50(13) yes
C15 . C16 . C17 . 108.0(2) yes
Fe1 . C16 . C17 . 69.64(13) yes
C15 . C16 . H21 . 118.002 no
Fe1 . C16 . H21 . 131.435 no
C17 . C16 . H21 . 133.637 no
C16 . C17 . C13 . 108.4(2) yes
C16 . C17 . Fe1 . 69.93(12) yes
C13 . C17 . Fe1 . 69.59(12) yes
C16 . C17 . H22 . 129.723 no
C13 . C17 . H22 . 121.197 no
Fe1 . C17 . H22 . 119.043 no
Na2 . O27 . H28 . 121.205 no
Na2 . O27 . H29 . 115.587 no
H28 . O27 . H29 . 114.209 no
Na3 1_566 O30 . Na2 1_556 93.68(6) yes
Na3 1_566 O30 . H31 . 105.021 no
Na2 1_556 O30 . H31 . 107.992 no
Na3 1_566 O30 . H32 . 126.519 no
Na2 1_556 O30 . H32 . 105.005 no
H31 . O30 . H32 . 115.295 no
Na3 1_556 O33 . Na2 3_546 132.46(8) yes
Na3 1_556 O33 . H34 . 111.551 no
Na2 3_546 O33 . H34 . 97.014 no
Na3 1_556 O33 . H35 . 118.523 no
Na2 3_546 O33 . H35 . 86.261 no
H34 . O33 . H35 . 106.348 no
H37 . O36 . H38 . 104.109 no
Na2 3_546 O39 . Na3 4_556 86.28(5) yes
Na2 3_546 O39 . Na2 4_556 85.10(5) yes
Na3 4_556 O39 . Na2 4_556 165.84(6) yes
Na2 3_546 O39 . H40 . 125.870 no
Na3 4_556 O39 . H40 . 95.748 no
Na2 4_556 O39 . H40 . 98.404 no
Na2 3_546 O39 . H41 . 131.912 no
Na3 4_556 O39 . H41 . 84.469 no
Na2 4_556 O39 . H41 . 92.979 no
H40 . O39 . H41 . 101.996 no

loop_
_geom_bond_atom_site_label_1
_geom_bond_site_symmetry_1
_geom_bond_atom_site_label_2
_geom_bond_site_symmetry_2
_geom_bond_distance
_geom_bond_publ_flag
Fe1 . C8 . 2.0493(17) yes
Fe1 . C9 . 2.041(2) yes
Fe1 . C10 . 2.044(2) yes
Fe1 . C11 . 2.0475(19) yes
Fe1 . C12 . 2.0460(19) yes
Fe1 . C13 . 2.042(2) yes
Fe1 . C14 . 2.038(2) yes
Fe1 . C15 . 2.048(2) yes
Fe1 . C16 . 2.053(2) yes
Fe1 . C17 . 2.049(2) yes
Na2 . O7 1_565 2.3392(16) yes
Na2 . O30 1_554 2.3825(17) yes
Na2 . O39 3_556 2.4125(16) yes
Na2 . O33 3_556 2.4901(18) yes
Na2 . O39 4_454 2.5663(16) yes
Na2 . Na2 2_565 3.3687(16) yes
Na2 . Na3 2_565 3.3923(11) yes
Na2 . Na3 1_565 3.4140(11) yes
Na2 . O27 . 2.3471(17) yes
Na3 . O30 1_544 2.2971(17) yes
Na3 . Na3 2_555 3.0964(15) yes
Na3 . O33 1_554 2.2844(17) yes
Na3 . O7 2_555 2.2811(16) yes
Na3 . O39 4_454 2.5466(16) yes
Na3 . O7 . 2.3556(15) yes
P4 . O5 . 1.5291(14) yes
P4 . O6 . 1.5360(14) yes
P4 . O7 . 1.5228(14) yes
P4 . C8 . 1.8011(18) yes
C8 . C9 . 1.436(3) yes
C8 . C12 . 1.440(3) yes
C9 . C10 . 1.422(3) yes
C9 . H25 . 0.933 no
C10 . C11 . 1.429(3) yes
C10 . H24 . 1.007 no
C11 . C12 . 1.429(3) yes
C11 . H23 . 0.992 no
C12 . H26 . 1.001 no
C13 . C14 . 1.424(4) yes
C13 . C17 . 1.411(3) yes
C13 . H18 . 0.974 no
C14 . C15 . 1.421(4) yes
C14 . H19 . 1.013 no
C15 . C16 . 1.423(3) yes
C15 . H20 . 1.049 no
C16 . C17 . 1.417(4) yes
C16 . H21 . 1.010 no
C17 . H22 . 0.927 no
O27 . H28 . 0.823 no
O27 . H29 . 0.856 no
O30 . H31 . 0.880 no
O30 . H32 . 0.958 no
O33 . H34 . 0.899 no
O33 . H35 . 0.846 no
O36 . H37 . 0.887 no
O36 . H38 . 0.980 no
O39 . H40 . 0.796 no
O39 . H41 . 0.923 no
